data_7237602
loop_
_publ_author_name
'Wang, Qing'
'Zhang, Yu-Wei'
'Zhang, Wan-Ying'
'Shi, Ping-Ping'
'Ye, Qiong'
'Fu, Da-Wei'

_publ_section_title
;
 A high-temperature multiaxial precision time-delayed dielectric switch
 crystal triggered by linear/propeller/ball three-form motion
;
_journal_issue 10
_journal_name_full 'Journal of Materials Chemistry C'
_journal_page_first 2994
_journal_paper_doi 10.1039/C8TC06228E
_journal_volume 7
_journal_year 2019
_chemical_formula_sum 'C15 Bi2 Cl9 N3'
_chemical_formula_weight 945.30
_space_group_IT_number 194
_space_group_name_Hall '-P 6c 2c'
_space_group_name_H-M_alt 'P 63/m m c'
_symmetry_cell_setting hexagonal
_symmetry_space_group_name_H-M 'P 63/m m c'
_atom_sites_solution_hydrogens none
_atom_sites_solution_primary direct
_atom_sites_solution_secondary difmap
_audit_creation_method SHELXL-97
_audit_update_record
;
2019-02-01 deposited with the CCDC.
2019-02-05 downloaded from the CCDC.
;
_cell_angle_alpha 90.00
_cell_angle_beta 90.00
_cell_angle_gamma 120.00
_cell_formula_units_Z 2
_cell_length_a 9.7795(9)
_cell_length_b 9.7795(9)
_cell_length_c 23.197(5)
_cell_measurement_reflns_used 344
_cell_measurement_temperature 443(2)
_cell_measurement_theta_max 27.48
_cell_measurement_theta_min 2.48
_cell_volume 1921.3(5)
_computing_structure_refinement 'SHELXL-97 (Sheldrick, 1997)'
_computing_structure_solution 'SHELXS-97 (Sheldrick, 1990)'
_diffrn_ambient_temperature 443(2)
_diffrn_measured_fraction_theta_full 0.999
_diffrn_measured_fraction_theta_max 0.999
_diffrn_measurement_device_type 'Rigaku saturn 724+'
_diffrn_radiation_monochromator graphite
_diffrn_radiation_source 'fine-focus sealed tube'
_diffrn_radiation_type MoK\a
_diffrn_radiation_wavelength 0.71073
_diffrn_reflns_av_R_equivalents 0.0885
_diffrn_reflns_av_sigmaI/netI 0.0310
_diffrn_reflns_limit_h_max 11
_diffrn_reflns_limit_h_min -11
_diffrn_reflns_limit_k_max 11
_diffrn_reflns_limit_k_min -11
_diffrn_reflns_limit_l_max 27
_diffrn_reflns_limit_l_min -21
_diffrn_reflns_number 7909
_diffrn_reflns_theta_full 24.98
_diffrn_reflns_theta_max 24.98
_diffrn_reflns_theta_min 2.40
_exptl_absorpt_coefficient_mu 9.782
_exptl_absorpt_correction_T_max 0.376
_exptl_absorpt_correction_T_min 0.322
_exptl_absorpt_correction_type multi-scan
_exptl_crystal_colour white
_exptl_crystal_density_diffrn 1.634
_exptl_crystal_density_method 'not measured'
_exptl_crystal_description block
_exptl_crystal_F_000 916
_exptl_crystal_size_max 0.2
_exptl_crystal_size_mid 0.1
_exptl_crystal_size_min 0.1
_refine_diff_density_max 1.312
_refine_diff_density_min -2.506
_refine_diff_density_rms 0.294
_refine_ls_extinction_method none
_refine_ls_goodness_of_fit_ref 1.026
_refine_ls_hydrogen_treatment constr
_refine_ls_matrix_type full
_refine_ls_number_parameters 21
_refine_ls_number_reflns 692
_refine_ls_number_restraints 10
_refine_ls_restrained_S_all 1.102
_refine_ls_R_factor_all 0.2094
_refine_ls_R_factor_gt 0.1328
_refine_ls_shift/su_max 0.000
_refine_ls_shift/su_mean 0.000
_refine_ls_structure_factor_coef Fsqd
_refine_ls_weighting_details 'calc w=1/[\s^2^(Fo^2^)+(0.1000P)^2^+0.0000P] where P=(Fo^2^+2Fc^2^)/3'
_refine_ls_weighting_scheme calc
_refine_ls_wR_factor_gt 0.3676
_refine_ls_wR_factor_ref 0.3818
_reflns_number_gt 344
_reflns_number_total 692
_reflns_threshold_expression >2sigma(I)
_cod_data_source_file c8tc06228e2.cif
_cod_data_source_block 2
_cod_database_code 7237602

loop_
_symmetry_equiv_pos_as_xyz
'x, y, z'
'x-y, x, z+1/2'
'-y, x-y, z'
'-x, -y, z+1/2'
'-x+y, -x, z'
'y, -x+y, z+1/2'
'-y, -x, -z+1/2'
'x-y, -y, -z'
'x, x-y, -z+1/2'
'y, x, -z'
'-x+y, y, -z+1/2'
'-x, -x+y, -z'
'-x, -y, -z'
'-x+y, -x, -z-1/2'
'y, -x+y, -z'
'x, y, -z-1/2'
'x-y, x, -z'
'-y, x-y, -z-1/2'
'y, x, z-1/2'
'-x+y, y, z'
'-x, -x+y, z-1/2'
'-y, -x, z'
'x-y, -y, z-1/2'
'x, x-y, z'

loop_
_atom_site_label
_atom_site_type_symbol
_atom_site_fract_x
_atom_site_fract_y
_atom_site_fract_z
_atom_site_U_iso_or_equiv
_atom_site_adp_type
_atom_site_occupancy
_atom_site_symmetry_multiplicity
_atom_site_calc_flag
_atom_site_refinement_flags
N1 N 0.3333 0.6667 0.2500 0.397(10) Uani 1.00 12 d SPD
C1 C 0.24476(13) 0.4895(3) 0.2500 0.397(10) Uani 1.00 4 d SPD
C2 C 0.3333 0.6667 0.19395(7) 0.397(10) Uani 1 6 d SD
C4 C 0.3333 0.6667 0.08187(9) 0.397(10) Uani 1 6 d SD
C3 C 0.3333 0.6667 0.13791(7) 0.397(10) Uani 1 6 d SD
N2 N 1.0000 1.0000 0.2500 0.397(10) Uani 1 12 d SD
C5 C 1.0154(5) 1.1605(2) 0.2500 0.397(10) Uani 0.50 2 d SPD
C6 C 1.0000 1.0000 0.18965(5) 0.397(10) Uani 0.50 6 d SPD
C7 C 1.0000 1.0000 0.13361(7) 0.397(10) Uani 0.50 6 d SPD
C8 C 1.0000 1.0000 0.07756(10) 0.397(10) Uani 0.50 6 d SPD
Bi1 Bi 0.6667 0.3333 0.16774(11) 0.1892(13) Uani 1 6 d SD
Cl1 Cl 0.5452(3) 0.0904(7) 0.2500 0.254(9) Uani 1 4 d SD
Cl2 Cl 0.7919(17) 0.584(3) 0.1109(9) 0.397(10) Uani 1 2 d S

loop_
_atom_site_aniso_label
_atom_site_aniso_U_11
_atom_site_aniso_U_22
_atom_site_aniso_U_33
_atom_site_aniso_U_23
_atom_site_aniso_U_13
_atom_site_aniso_U_12
N1 0.391(14) 0.391(14) 0.407(15) 0.000 0.000 0.196(7)
C1 0.391(14) 0.391(14) 0.407(15) 0.000 0.000 0.196(7)
C2 0.391(14) 0.391(14) 0.407(15) 0.000 0.000 0.196(7)
C4 0.391(14) 0.391(14) 0.407(15) 0.000 0.000 0.196(7)
C3 0.391(14) 0.391(14) 0.407(15) 0.000 0.000 0.196(7)
N2 0.391(14) 0.391(14) 0.407(15) 0.000 0.000 0.196(7)
C5 0.391(14) 0.391(14) 0.407(15) 0.000 0.000 0.196(7)
C6 0.391(14) 0.391(14) 0.407(15) 0.000 0.000 0.196(7)
C7 0.391(14) 0.391(14) 0.407(15) 0.000 0.000 0.196(7)
C8 0.391(14) 0.391(14) 0.407(15) 0.000 0.000 0.196(7)
Bi1 0.1873(16) 0.1873(16) 0.193(3) 0.000 0.000 0.0937(8)
Cl1 0.252(14) 0.167(12) 0.314(17) 0.000 0.000 0.083(6)
Cl2 0.391(14) 0.391(14) 0.407(15) 0.000 0.000 0.196(7)

loop_
_atom_type_symbol
_atom_type_description
_atom_type_scat_dispersion_real
_atom_type_scat_dispersion_imag
_atom_type_scat_source
C C 0.0033 0.0016 'International Tables Vol C Tables 4.2.6.8 and 6.1.1.4'
H H 0.0000 0.0000 'International Tables Vol C Tables 4.2.6.8 and 6.1.1.4'
Bi Bi -4.1077 10.2566 'International Tables Vol C Tables 4.2.6.8 and 6.1.1.4'
Cl Cl 0.1484 0.1585 'International Tables Vol C Tables 4.2.6.8 and 6.1.1.4'
N N 0.0061 0.0033 'International Tables Vol C Tables 4.2.6.8 and 6.1.1.4'

loop_
_geom_angle_atom_site_label_1
_geom_angle_atom_site_label_2
_geom_angle_atom_site_label_3
_geom_angle
_geom_angle_site_symmetry_1
_geom_angle_site_symmetry_3
C2 N1 C2 180.0 14_566 .
C2 N1 C1 90.0 14_566 14_566
C2 N1 C1 90.0 . 14_566
C2 N1 C1 90.000(1) 14_566 3_665
C2 N1 C1 90.000(1) . 3_665
C1 N1 C1 120.000(1) 14_566 3_665
C2 N1 C1 90.0 14_566 .
C2 N1 C1 90.000(1) . .
C1 N1 C1 120.0 14_566 .
C1 N1 C1 120.0 3_665 .
N1 C1 C2 40.91(5) . 14_566
N1 C1 C2 40.91(5) . .
C2 C1 C2 81.83(11) 14_566 .
C3 C2 N1 180.0 . .
C3 C2 C1 130.91(5) . 14_566
N1 C2 C1 49.09(5) . 14_566
C3 C2 C1 130.91(5) . 3_665
N1 C2 C1 49.09(5) . 3_665
C1 C2 C1 81.76(8) 14_566 3_665
C3 C2 C1 130.91(5) . .
N1 C2 C1 49.09(5) . .
C1 C2 C1 81.76(8) 14_566 .
C1 C2 C1 81.76(8) 3_665 .
C4 C3 C2 180.0 . .
C6 N2 C6 180.0 14_676 .
C6 N2 C5 90.000(2) 14_676 20_655
C6 N2 C5 90.000(2) . 20_655
C6 N2 C5 90.000(2) 14_676 14_676
C6 N2 C5 90.000(2) . 14_676
C5 N2 C5 70.0(4) 20_655 14_676
C6 N2 C5 90.0 14_676 9_565
C6 N2 C5 90.0 . 9_565
C5 N2 C5 120.000(3) 20_655 9_565
C5 N2 C5 50.0(4) 14_676 9_565
C6 N2 C5 90.000(2) 14_676 3_765
C6 N2 C5 90.000(2) . 3_765
C5 N2 C5 170.0(4) 20_655 3_765
C5 N2 C5 120.000(1) 14_676 3_765
C5 N2 C5 70.0(4) 9_565 3_765
C6 N2 C5 90.000(1) 14_676 .
C6 N2 C5 90.000(1) . .
C5 N2 C5 50.0(4) 20_655 .
C5 N2 C5 120.000(1) 14_676 .
C5 N2 C5 170.0(4) 9_565 .
C5 N2 C5 120.000(2) 3_765 .
C6 N2 C5 90.000(1) 14_676 7_775
C6 N2 C5 90.000(1) . 7_775
C5 N2 C5 120.0 20_655 7_775
C5 N2 C5 170.0(4) 14_676 7_775
C5 N2 C5 120.000(1) 9_565 7_775
C5 N2 C5 50.0(4) 3_765 7_775
C5 N2 C5 70.0(4) . 7_775
C5 C5 N2 64.99(18) 20_655 .
C5 C5 C5 120.0 20_655 7_775
N2 C5 C5 55.01(18) . 7_775
C7 C6 N2 180.0 . .
C6 C7 C8 180.000(1) . .
Cl2 Bi1 Cl2 94.7(7) 5_665 3_655
Cl2 Bi1 Cl2 94.7(7) 5_665 .
Cl2 Bi1 Cl2 94.7(7) 3_655 .
Cl2 Bi1 Cl1 92.7(4) 5_665 3_655
Cl2 Bi1 Cl1 169.0(5) 3_655 3_655
Cl2 Bi1 Cl1 92.7(4) . 3_655
Cl2 Bi1 Cl1 92.7(4) 5_665 .
Cl2 Bi1 Cl1 92.7(4) 3_655 .
Cl2 Bi1 Cl1 169.0(5) . .
Cl1 Bi1 Cl1 78.83(14) 3_655 .
Cl2 Bi1 Cl1 169.0(5) 5_665 14_666
Cl2 Bi1 Cl1 92.7(4) 3_655 14_666
Cl2 Bi1 Cl1 92.7(4) . 14_666
Cl1 Bi1 Cl1 78.83(14) 3_655 14_666
Cl1 Bi1 Cl1 78.83(14) . 14_666
Bi1 Cl1 Bi1 85.70(18) 14_666 .

loop_
_geom_bond_atom_site_label_1
_geom_bond_atom_site_label_2
_geom_bond_distance
_geom_bond_site_symmetry_2
N1 C2 1.3002(16) 14_566
N1 C2 1.3002(16) .
N1 C1 1.500(2) 14_566
N1 C1 1.500(2) 3_665
N1 C1 1.500(2) .
C1 C2 1.985(2) 14_566
C1 C2 1.985(2) .
C2 C3 1.300(2) .
C2 C1 1.985(2) 14_566
C2 C1 1.985(2) 3_665
C4 C3 1.300(3) .
N2 C6 1.4000(13) 14_676
N2 C6 1.4000(13) .
N2 C5 1.500(3) 20_655
N2 C5 1.500(3) 14_676
N2 C5 1.500(3) 9_565
N2 C5 1.500(3) 3_765
N2 C5 1.500(3) .
N2 C5 1.500(3) 7_775
C5 C5 1.268(10) 20_655
C5 C5 1.720(6) 7_775
C6 C7 1.300(2) .
C7 C8 1.300(3) .
Bi1 Cl2 2.50(3) 5_665
Bi1 Cl2 2.50(3) 3_655
Bi1 Cl2 2.50(3) .
Bi1 Cl1 2.806(4) 3_655
Bi1 Cl1 2.806(4) .
Bi1 Cl1 2.806(4) 14_666
Cl1 Bi1 2.806(4) 14_666

loop_
_geom_torsion_atom_site_label_1
_geom_torsion_atom_site_label_2
_geom_torsion_atom_site_label_3
_geom_torsion_atom_site_label_4
_geom_torsion
_geom_torsion_site_symmetry_1
_geom_torsion_site_symmetry_4
C2 N1 C1 C2 180.0 . 14_566
C1 N1 C1 C2 -90.0 14_566 14_566
C1 N1 C1 C2 90.0 3_665 14_566
C2 N1 C1 C2 180.0 14_566 .
C1 N1 C1 C2 90.0 14_566 .
C1 N1 C1 C2 -90.0 3_665 .
C2 N1 C2 C3 0(49) 14_566 .
C1 N1 C2 C3 -120(65) 14_566 .
C1 N1 C2 C3 120(40) 3_665 .
C1 N1 C2 C3 0(40) . .
C2 N1 C2 C1 59(44) 14_566 14_566
C1 N1 C2 C1 -120.0 3_665 14_566
C1 N1 C2 C1 120.0 . 14_566
C2 N1 C2 C1 179(44) 14_566 3_665
C1 N1 C2 C1 120.0 14_566 3_665
C1 N1 C2 C1 -120.0 . 3_665
C2 N1 C2 C1 -61(55) 14_566 .
C1 N1 C2 C1 -120.0 14_566 .
C1 N1 C2 C1 120.0 3_665 .
N1 C1 C2 C3 180.0 . .
C2 C1 C2 C3 180.0 14_566 .
C2 C1 C2 N1 0.0 14_566 .
N1 C1 C2 C1 -41.40(3) . 14_566
C2 C1 C2 C1 -41.40(3) 14_566 14_566
N1 C1 C2 C1 41.40(3) . 3_665
C2 C1 C2 C1 41.40(3) 14_566 3_665
N1 C2 C3 C4 0(51) . .
C1 C2 C3 C4 0(47) 14_566 .
C1 C2 C3 C4 0(61) 3_665 .
C1 C2 C3 C4 0(57) . .
C6 N2 C5 C5 90.0 14_676 20_655
C6 N2 C5 C5 -90.0 . 20_655
C5 N2 C5 C5 0.0 14_676 20_655
C5 N2 C5 C5 0.0 9_565 20_655
C5 N2 C5 C5 180.0 3_765 20_655
C5 N2 C5 C5 180.0 7_775 20_655
C6 N2 C5 C5 -90.0 14_676 7_775
C6 N2 C5 C5 90.0 . 7_775
C5 N2 C5 C5 180.0 20_655 7_775
C5 N2 C5 C5 180.0 14_676 7_775
C5 N2 C5 C5 180.0 9_565 7_775
C5 N2 C5 C5 0.0 3_765 7_775
C6 N2 C6 C7 0(40) 14_676 .
C5 N2 C6 C7 -178(56) 20_655 .
C5 N2 C6 C7 112(44) 14_676 .
C5 N2 C6 C7 62(44) 9_565 .
C5 N2 C6 C7 -8(44) 3_765 .
C5 N2 C6 C7 -128(56) . .
C5 N2 C6 C7 -58(56) 7_775 .
N2 C6 C7 C8 0(49) . .
Cl2 Bi1 Cl1 Bi1 132.6(3) 5_665 14_666
Cl2 Bi1 Cl1 Bi1 -132.6(3) 3_655 14_666
Cl2 Bi1 Cl1 Bi1 0.000(7) . 14_666
Cl1 Bi1 Cl1 Bi1 40.33(5) 3_655 14_666
Cl1 Bi1 Cl1 Bi1 -40.33(5) 14_666 14_666
